data_2022863
loop_
_publ_author_name
'Sakamoto, Nasa'
'Gato, Katsuhiko'

_publ_section_title
;
 Crystal structure of a 1:1 co-crystal of quabodepistat (OPC-167832) with
 2,5-dihydroxybenzoic acid using microcrystal electron diffraction
;
_journal_coeditor_code DJ2052
_journal_issue 10
_journal_name_full 'Acta Crystallographica Section E Crystallographic Communications'
_journal_paper_doi 10.1107/S2056989023006047
_journal_volume 79
_journal_year 2023
_chemical_formula_iupac 'C21 H20 Cl F3 N2 O4, C7 H6 O4'
_chemical_formula_moiety 'C21 H20 Cl F3 N2 O4, C7 H6 O4'
_chemical_formula_sum 'C28 H26 Cl F3 N2 O8'
_chemical_formula_weight 610.96
_chemical_name_common quabodepistat-2,5-dihydroxybenzoicacid
_chemical_name_systematic
'5-{[(3<i>R</i>,4<i>R</i>)-1-(4-Chloro-2,6-difluorophenyl)-3,4-dihydroxypiperidin-4-yl]methoxy}-8-fluoro-3,4-dihydroquinolin-2(1<i>H</i>)-one--2,5-dihydroxybenzoic acid (1/1)'
_space_group_crystal_system monoclinic
_space_group_IT_number 4
_space_group_name_Hall 'P 2yb'
_space_group_name_H-M_alt 'P 1 21 1'
_atom_sites_solution_hydrogens geom
_audit_creation_method
;
Olex2 1.5
(compiled 2023.03.06 svn.rbb2c1857 for OlexSys, GUI svn.r6748)
;
_cell_angle_alpha 90
_cell_angle_beta 90.30(9)
_cell_angle_gamma 90
_cell_formula_units_Z 2
_cell_length_a 5.6(3)
_cell_length_b 9.6(3)
_cell_length_c 28.2(3)
_cell_measurement_reflns_used 411
_cell_measurement_temperature 293(2)
_cell_measurement_theta_max 0.8340
_cell_measurement_theta_min 0.1030
_cell_volume 1516(10)
_computing_cell_refinement
;
CrysAlis PRO (Rigaku OD, 2022)
;
_computing_data_collection
;
CrysAlis PRO (Rigaku OD, 2022)
;
_computing_data_reduction
;
CrysAlis PRO (Rigaku OD, 2022)
;
_computing_molecular_graphics
;
Olex2 1.5 (Dolomanov <i>et al.</i>,  2009)
;
_computing_publication_material
;
Olex2 1.5 (Dolomanov <i>et al.</i>,  2009)
;
_computing_structure_refinement
;
<i>SHELXL2018/3</i> (Sheldrick, 2015)
;
_computing_structure_solution
;
SHELXD  (Sheldrick, 2008)
;
_diffrn_ambient_temperature 293(2)
_diffrn_detector 'HPC area detector'
_diffrn_detector_area_resol_mean 10.0
_diffrn_measured_fraction_theta_full 0.931
_diffrn_measured_fraction_theta_max 0.931
_diffrn_measurement_device_type 'Rigaku XtaLAB Synergy-ED'
_diffrn_measurement_method rotation
_diffrn_radiation_type electron
_diffrn_radiation_wavelength 0.0251
_diffrn_reflns_av_R_equivalents 0.1491
_diffrn_reflns_av_unetI/netI 0.1595
_diffrn_reflns_limit_h_max 6
_diffrn_reflns_limit_h_min -6
_diffrn_reflns_limit_k_max 10
_diffrn_reflns_limit_k_min -10
_diffrn_reflns_limit_l_max 31
_diffrn_reflns_limit_l_min -31
_diffrn_reflns_number 8548
_diffrn_reflns_theta_full 0.799
_diffrn_reflns_theta_max 0.799
_diffrn_reflns_theta_min 0.107
_diffrn_source 'thermionic-emission electron gun'
_exptl_absorpt_coefficient_mu 0.000
_exptl_absorpt_correction_type none
_exptl_crystal_colour colourless
_exptl_crystal_density_diffrn 1.338
_exptl_crystal_description 'thin platelets'
_exptl_crystal_F_000 224
_exptl_crystal_size_max 1
_exptl_crystal_size_mid 0.2
_exptl_crystal_size_min 0.2
_refine_diff_density_max 0.149
_refine_diff_density_min -0.146
_refine_ls_abs_structure_details
;
 All f" are zero, so absolute structure could not be determined
;
_refine_ls_extinction_coef 37E1(3)
_refine_ls_extinction_expression Fc^*^=kFc[1+0.001xFc^2^\l^3^/sin(2\q)]^-1/4^
_refine_ls_extinction_method
;
'<i>SHELXL2018/3</i> (Sheldrick, 2015)'
;
_refine_ls_goodness_of_fit_ref 1.075
_refine_ls_hydrogen_treatment constr
_refine_ls_matrix_type full
_refine_ls_number_parameters 348
_refine_ls_number_reflns 4096
_refine_ls_number_restraints 537
_refine_ls_restrained_S_all 1.034
_refine_ls_R_factor_all 0.2455
_refine_ls_R_factor_gt 0.1602
_refine_ls_shift/su_max 0.001
_refine_ls_shift/su_mean 0.000
_refine_ls_structure_factor_coef Fsqd
_refine_ls_weighting_details 'w=1/[\s^2^(Fo^2^)+(0.2805P)^2^+0.1700P] where P=(Fo^2^+2Fc^2^)/3'
_refine_ls_weighting_scheme calc
_refine_ls_wR_factor_gt 0.4121
_refine_ls_wR_factor_ref 0.4803
_reflns_number_gt 2030
_reflns_number_total 4096
_reflns_threshold_expression 'I > 2\s(I)'
_cod_data_source_file dj2052sup1.cif
_cod_data_source_block I
_cod_original_cell_volume 152E1(11)
_cod_database_code 2022863
_shelx_space_group_comment
;
The symmetry employed for this shelxl refinement is uniquely defined
by the following loop, which should always be used as a source of
symmetry information in preference to the above space-group names.
They are only intended as comments.
;

loop_
_space_group_symop_operation_xyz
'x, y, z'
'-x, y+1/2, -z'

loop_
_atom_site_type_symbol
_atom_site_label
_atom_site_fract_x
_atom_site_fract_y
_atom_site_fract_z
_atom_site_U_iso_or_equiv
_atom_site_adp_type
_atom_site_calc_flag
_atom_site_occupancy
_atom_site_disorder_assembly
_atom_site_disorder_group
C C2 0.960(3) 0.5589(17) 0.7945(6) 0.070(5) Uani d 1 . .
C C11 0.804(4) 0.6700(17) 0.7886(5) 0.068(4) Uani d 1 . .
C C6 0.660(3) 0.7121(17) 0.8261(6) 0.063(4) Uani d 1 . .
C C5 0.673(3) 0.6431(19) 0.8694(6) 0.072(5) Uani d 1 . .
C C4 0.829(3) 0.5320(19) 0.8752(5) 0.075(5) Uani d 1 . .
H H4 0.837583 0.485853 0.904220 0.090 Uiso calc 1 . .
C C3 0.973(3) 0.4899(16) 0.8378(6) 0.073(5) Uani d 1 . .
H H3 1.077324 0.415597 0.841680 0.087 Uiso calc 1 . .
C C10 0.796(5) 0.753(2) 0.7416(8) 0.069(5) Uani d 1 . .
H H10A 0.957975 0.785032 0.735893 0.083 Uiso calc 1 . .
H H10B 0.759602 0.686397 0.716684 0.083 Uiso calc 1 . .
C C9 0.631(5) 0.878(3) 0.7338(10) 0.075(5) Uani d 1 . .
H H9A 0.528342 0.859999 0.706630 0.090 Uiso calc 1 . .
H H9B 0.726751 0.959210 0.726908 0.090 Uiso calc 1 . .
C C8 0.476(5) 0.906(3) 0.7778(9) 0.068(5) Uani d 1 . .
N N7 0.479(5) 0.824(2) 0.8206(10) 0.067(5) Uani d 1 . .
H H7 0.359249 0.842859 0.846624 0.080 Uiso calc 1 . .
C C32 0.785(2) 0.0552(14) 0.9171(6) 0.053(4) Uani d 1 . .
C C37 0.611(3) 0.1500(15) 0.9033(5) 0.054(4) Uani d 1 . .
H H37 0.608891 0.184541 0.872468 0.065 Uiso calc 1 . .
C C36 0.440(2) 0.1933(15) 0.9357(6) 0.057(5) Uani d 1 . .
C C35 0.443(2) 0.1417(17) 0.9818(6) 0.059(5) Uani d 1 . .
H H35 0.327933 0.170661 1.003412 0.071 Uiso calc 1 . .
C C34 0.617(3) 0.0469(18) 0.9955(5) 0.064(5) Uani d 1 . .
H H34 0.619200 0.012343 1.026363 0.076 Uiso calc 1 . .
C C33 0.789(2) 0.0036(15) 0.9632(6) 0.059(4) Uani d 1 . .
O O40 1.128(4) -0.085(2) 0.8909(11) 0.069(6) Uani d 1 . .
C C15 1.307(4) 0.340(2) 0.7081(11) 0.081(5) Uani d 1 . .
C C38 0.975(3) 0.005(2) 0.8818(8) 0.053(4) Uani d 1 . .
O O42 0.251(4) 0.291(2) 0.9211(10) 0.061(6) Uani d 1 . .
H H42 0.156468 0.302044 0.943037 0.092 Uiso calc 1 . .
C C14 1.241(6) 0.397(3) 0.7565(12) 0.082(5) Uani d 1 . .
H H14A 1.151605 0.326933 0.773690 0.099 Uiso calc 1 . .
H H14B 1.386475 0.415660 0.774296 0.099 Uiso calc 1 . .
O O12 0.319(5) 1.000(2) 0.7774(9) 0.075(7) Uani d 1 . .
O O41 0.958(4) -0.099(2) 0.9792(11) 0.076(7) Uani d 1 . .
H H41 1.043887 -0.121798 0.956939 0.114 Uiso calc 1 . .
F F13 0.511(6) 0.688(2) 0.9048(10) 0.079(7) Uani d 1 . .
O O1 1.104(4) 0.520(2) 0.7540(12) 0.077(5) Uani d 1 . .
O O39 0.968(4) 0.071(2) 0.8400(11) 0.066(5) Uani d 1 . .
H H39 1.072100 0.039139 0.822607 0.099 Uiso calc 1 . .
C C17 1.138(5) 0.243(2) 0.6290(10) 0.090(6) Uani d 1 . .
H H17A 1.232176 0.158593 0.628400 0.108 Uiso calc 1 . .
H H17B 0.988301 0.225125 0.612765 0.108 Uiso calc 1 . .
O O21 0.972(5) 0.185(3) 0.7110(12) 0.098(8) Uani d 1 . .
H H21 0.828359 0.200591 0.711408 0.148 Uiso calc 1 . .
C C20 1.438(5) 0.447(2) 0.6775(10) 0.089(6) Uani d 1 . .
H H20A 1.346328 0.532911 0.678027 0.106 Uiso calc 1 . .
H H20B 1.591213 0.466927 0.692442 0.106 Uiso calc 1 . .
O O22 1.469(3) 0.224(2) 0.7149(14) 0.083(7) Uani d 1 . .
H H22 1.401436 0.161832 0.729667 0.125 Uiso calc 1 . .
C C16 1.087(4) 0.283(2) 0.6810(9) 0.083(5) Uani d 1 . .
H H16 0.976517 0.361826 0.679004 0.100 Uiso calc 1 . .
C C23 1.265(6) 0.344(3) 0.5511(9) 0.131(7) Uani d 1 . .
C C28 1.434(5) 0.264(3) 0.5280(10) 0.150(8) Uani d 1 . .
C C27 1.440(5) 0.261(3) 0.4787(10) 0.164(9) Uani d 1 . .
H H27 1.553704 0.206657 0.463185 0.197 Uiso calc 1 . .
C C26 1.277(6) 0.339(4) 0.4525(9) 0.170(9) Uani d 1 . .
C C25 1.108(5) 0.419(3) 0.4756(10) 0.162(9) Uani d 1 . .
H H25 0.998639 0.471406 0.458099 0.194 Uiso calc 1 . .
C C24 1.102(5) 0.422(3) 0.5249(10) 0.148(8) Uani d 1 . .
Cl Cl31 1.268(6) 0.322(4) 0.3905(9) 0.215(12) Uani d 1 . .
F F29 0.929(10) 0.501(5) 0.548(2) 0.172(14) Uani d 1 . .
F F30 1.615(9) 0.176(5) 0.551(2) 0.158(13) Uani d 1 . .
C C19 1.485(4) 0.410(3) 0.6254(10) 0.092(6) Uani d 1 . .
H H19A 1.534890 0.492210 0.608241 0.111 Uiso calc 1 . .
H H19B 1.612402 0.341921 0.623696 0.111 Uiso calc 1 . .
N N18 1.268(5) 0.353(3) 0.6034(11) 0.101(5) Uani d 1 . .

loop_
_atom_site_aniso_label
_atom_site_aniso_U_11
_atom_site_aniso_U_22
_atom_site_aniso_U_33
_atom_site_aniso_U_12
_atom_site_aniso_U_13
_atom_site_aniso_U_23
C2 0.078(9) 0.057(8) 0.076(10) 0.029(7) 0.010(9) 0.005(8)
C11 0.085(9) 0.056(8) 0.062(9) 0.030(7) 0.008(8) 0.011(7)
C6 0.087(9) 0.043(7) 0.059(9) 0.034(7) 0.009(8) 0.015(7)
C5 0.088(10) 0.063(9) 0.066(10) 0.037(8) 0.007(9) 0.024(8)
C4 0.081(11) 0.069(10) 0.074(11) 0.037(8) 0.002(10) 0.020(9)
C3 0.082(11) 0.059(9) 0.076(11) 0.032(9) 0.002(10) 0.008(8)
C10 0.089(10) 0.058(9) 0.060(10) 0.031(8) 0.009(10) 0.011(8)
C9 0.096(11) 0.067(9) 0.062(11) 0.040(9) 0.015(10) 0.018(9)
C8 0.090(10) 0.058(8) 0.055(10) 0.045(8) 0.011(9) 0.013(8)
N7 0.096(10) 0.045(8) 0.059(10) 0.040(8) 0.015(9) 0.009(7)
C32 0.051(7) 0.050(7) 0.057(9) 0.005(6) 0.002(7) -0.002(7)
C37 0.055(8) 0.052(8) 0.055(10) 0.010(7) 0.008(8) -0.004(8)
C36 0.049(8) 0.064(9) 0.059(10) 0.015(7) 0.004(8) -0.004(8)
C35 0.052(9) 0.063(9) 0.062(10) 0.001(7) 0.009(9) 0.003(9)
C34 0.064(9) 0.063(9) 0.064(10) 0.000(8) 0.004(9) 0.012(9)
C33 0.061(8) 0.053(8) 0.065(10) -0.004(7) 0.006(8) 0.009(8)
O40 0.047(10) 0.078(12) 0.083(17) 0.016(9) 0.025(12) 0.016(12)
C15 0.062(8) 0.062(8) 0.118(11) 0.038(7) 0.019(9) 0.020(8)
C38 0.044(8) 0.053(9) 0.063(10) 0.001(7) 0.001(8) -0.008(8)
O42 0.048(10) 0.065(11) 0.072(16) 0.022(8) 0.004(12) -0.005(11)
C14 0.072(10) 0.059(9) 0.116(12) 0.033(9) 0.018(10) 0.011(9)
O12 0.106(15) 0.062(11) 0.058(15) 0.059(11) 0.015(13) 0.020(11)
O41 0.087(14) 0.055(10) 0.087(17) 0.001(9) 0.013(14) 0.024(12)
F13 0.134(17) 0.045(9) 0.059(14) 0.041(11) 0.023(13) 0.025(10)
O1 0.071(9) 0.057(8) 0.103(12) 0.030(8) 0.018(10) 0.007(9)
O39 0.046(10) 0.084(12) 0.069(13) 0.001(10) 0.000(11) 0.005(11)
C17 0.075(10) 0.072(10) 0.124(13) 0.041(9) 0.019(11) 0.018(10)
O21 0.068(12) 0.092(14) 0.14(2) 0.016(10) 0.013(15) 0.031(14)
C20 0.074(10) 0.067(9) 0.125(13) 0.034(8) 0.020(11) 0.026(10)
O22 0.049(10) 0.057(10) 0.14(2) 0.036(9) 0.027(13) 0.012(12)
C16 0.062(9) 0.065(9) 0.122(12) 0.039(8) 0.019(10) 0.018(9)
C23 0.123(13) 0.128(12) 0.143(14) 0.041(12) 0.019(14) 0.012(13)
C28 0.146(15) 0.149(15) 0.154(16) 0.043(14) 0.018(16) -0.007(15)
C27 0.165(16) 0.162(16) 0.166(18) 0.041(15) 0.017(18) -0.011(17)
C26 0.174(16) 0.168(16) 0.168(17) 0.040(15) 0.015(18) -0.007(16)
C25 0.161(16) 0.159(16) 0.165(18) 0.040(15) 0.015(18) 0.005(17)
C24 0.144(15) 0.146(15) 0.153(17) 0.045(14) 0.018(16) 0.012(15)
Cl31 0.23(2) 0.22(2) 0.19(2) 0.06(2) 0.01(2) -0.01(2)
F29 0.17(3) 0.18(3) 0.16(3) 0.05(2) 0.02(3) 0.02(2)
F30 0.16(2) 0.14(2) 0.17(3) 0.05(2) 0.01(3) -0.05(2)
C19 0.078(11) 0.072(10) 0.127(13) 0.041(9) 0.025(12) 0.030(11)
N18 0.088(10) 0.090(10) 0.126(12) 0.035(9) 0.022(11) 0.023(10)

loop_
_atom_type_symbol
_atom_type_description
_atom_type_scat_dispersion_real
_atom_type_scat_dispersion_imag
_atom_type_scat_source
C C 0.0000 0.0000 'International Tables Vol C Tables 4.2.6.8 and 6.1.1.4'
H H 0.0000 0.0000 'International Tables Vol C Tables 4.2.6.8 and 6.1.1.4'
Cl Cl 0.0000 0.0000 'International Tables Vol C Tables 4.2.6.8 and 6.1.1.4'
F F 0.0000 0.0000 'International Tables Vol C Tables 4.2.6.8 and 6.1.1.4'
N N 0.0000 0.0000 'International Tables Vol C Tables 4.2.6.8 and 6.1.1.4'
O O 0.0000 0.0000 'International Tables Vol C Tables 4.2.6.8 and 6.1.1.4'

loop_
_geom_angle_atom_site_label_1
_geom_angle_atom_site_label_2
_geom_angle_atom_site_label_3
_geom_angle_site_symmetry_1
_geom_angle_site_symmetry_3
_geom_angle
_geom_angle_publ_flag
C11 C2 C3 . . 120.0 ?
C11 C2 O1 . . 117(2) ?
C3 C2 O1 . . 123(2) ?
C2 C11 C10 . . 120.8(16) ?
C6 C11 C2 . . 120.0 ?
C6 C11 C10 . . 119.2(19) ?
C11 C6 N7 . . 122(2) ?
C5 C6 C11 . . 120.0 ?
C5 C6 N7 . . 117.9(18) ?
C6 C5 C4 . . 120.0 ?
C6 C5 F13 . . 116(2) ?
C4 C5 F13 . . 124(2) ?
C5 C4 H4 . . 120.0 ?
C3 C4 C5 . . 120.0 ?
C3 C4 H4 . . 120.0 ?
C2 C3 H3 . . 120.0 ?
C4 C3 C2 . . 120.0 ?
C4 C3 H3 . . 120.0 ?
C11 C10 H10A . . 106.6 ?
C11 C10 H10B . . 106.6 ?
H10A C10 H10B . . 106.6 ?
C9 C10 C11 . . 123(2) ?
C9 C10 H10A . . 106.6 ?
C9 C10 H10B . . 106.6 ?
C10 C9 H9A . . 109.3 ?
C10 C9 H9B . . 109.3 ?
C10 C9 C8 . . 111(3) ?
H9A C9 H9B . . 108.0 ?
C8 C9 H9A . . 109.3 ?
C8 C9 H9B . . 109.3 ?
N7 C8 C9 . . 125(2) ?
O12 C8 C9 . . 121(3) ?
O12 C8 N7 . . 114(3) ?
C6 N7 H7 . . 120.4 ?
C8 N7 C6 . . 119(3) ?
C8 N7 H7 . . 120.4 ?
C37 C32 C33 . . 120.0 ?
C37 C32 C38 . . 121(2) ?
C33 C32 C38 . . 119.1(19) ?
C32 C37 H37 . . 120.0 ?
C36 C37 C32 . . 120.0 ?
C36 C37 H37 . . 120.0 ?
C37 C36 C35 . . 120.0 ?
C37 C36 O42 . . 120(3) ?
C35 C36 O42 . . 119.6(18) ?
C36 C35 H35 . . 120.0 ?
C34 C35 C36 . . 120.0 ?
C34 C35 H35 . . 120.0 ?
C35 C34 H34 . . 120.0 ?
C35 C34 C33 . . 120.0 ?
C33 C34 H34 . . 120.0 ?
C32 C33 O41 . . 122.8(19) ?
C34 C33 C32 . . 120.0 ?
C34 C33 O41 . . 117(3) ?
C14 C15 C20 . . 112(3) ?
C14 C15 C16 . . 112(3) ?
C20 C15 C16 . . 110(3) ?
O22 C15 C14 . . 109(3) ?
O22 C15 C20 . . 107(4) ?
O22 C15 C16 . . 107(4) ?
O40 C38 C32 . . 124(3) ?
O40 C38 O39 . . 122(2) ?
O39 C38 C32 . . 114(2) ?
C36 O42 H42 . . 109.5 ?
C15 C14 H14A . . 108.9 ?
C15 C14 H14B . . 108.9 ?
H14A C14 H14B . . 107.7 ?
O1 C14 C15 . . 113(3) ?
O1 C14 H14A . . 108.9 ?
O1 C14 H14B . . 108.9 ?
C33 O41 H41 . . 109.5 ?
C14 O1 C2 . . 119(3) ?
C38 O39 H39 . . 109.5 ?
H17A C17 H17B . . 107.9 ?
C16 C17 H17A . . 109.1 ?
C16 C17 H17B . . 109.1 ?
N18 C17 H17A . . 109.1 ?
N18 C17 H17B . . 109.1 ?
N18 C17 C16 . . 112(2) ?
C16 O21 H21 . . 109.5 ?
C15 C20 H20A . . 107.9 ?
C15 C20 H20B . . 107.9 ?
H20A C20 H20B . . 107.2 ?
C19 C20 C15 . . 117(2) ?
C19 C20 H20A . . 107.9 ?
C19 C20 H20B . . 107.9 ?
C15 O22 H22 . . 109.5 ?
C15 C16 H16 . . 105.0 ?
C17 C16 C15 . . 114(3) ?
C17 C16 H16 . . 105.0 ?
O21 C16 C15 . . 107(3) ?
O21 C16 C17 . . 119(3) ?
O21 C16 H16 . . 105.0 ?
C28 C23 C24 . . 120.0 ?
C28 C23 N18 . . 120(2) ?
C24 C23 N18 . . 120(2) ?
C23 C28 C27 . . 120.0 ?
C23 C28 F30 . . 126(3) ?
C27 C28 F30 . . 114(3) ?
C28 C27 H27 . . 120.0 ?
C26 C27 C28 . . 120.0 ?
C26 C27 H27 . . 120.0 ?
C27 C26 Cl31 . . 119.7(11) ?
C25 C26 C27 . . 120.0 ?
C25 C26 Cl31 . . 120.1(13) ?
C26 C25 H25 . . 120.0 ?
C26 C25 C24 . . 120.0 ?
C24 C25 H25 . . 120.0 ?
C23 C24 F29 . . 120(4) ?
C25 C24 C23 . . 120.0 ?
C25 C24 F29 . . 120(3) ?
C20 C19 H19A . . 109.6 ?
C20 C19 H19B . . 109.6 ?
H19A C19 H19B . . 108.1 ?
N18 C19 C20 . . 110(3) ?
N18 C19 H19A . . 109.6 ?
N18 C19 H19B . . 109.6 ?
C17 N18 C23 . . 116(3) ?
C19 N18 C17 . . 118(3) ?
C19 N18 C23 . . 117(3) ?

loop_
_geom_bond_atom_site_label_1
_geom_bond_atom_site_label_2
_geom_bond_site_symmetry_2
_geom_bond_distance
_geom_bond_publ_flag
C2 C11 . 1.3900 ?
C2 C3 . 1.3900 ?
C2 O1 . 1.45(4) ?
C11 C6 . 1.3900 ?
C11 C10 . 1.55(2) ?
C6 C5 . 1.3900 ?
C6 N7 . 1.49(6) ?
C5 C4 . 1.3900 ?
C5 F13 . 1.42(5) ?
C4 H4 . 0.9300 ?
C4 C3 . 1.3900 ?
C3 H3 . 0.9300 ?
C10 H10A . 0.9700 ?
C10 H10B . 0.9700 ?
C10 C9 . 1.53(5) ?
C9 H9A . 0.9700 ?
C9 H9B . 0.9700 ?
C9 C8 . 1.54(4) ?
C8 N7 . 1.44(4) ?
C8 O12 . 1.26(5) ?
N7 H7 . 1.0100 ?
C32 C37 . 1.3900 ?
C32 C33 . 1.3900 ?
C32 C38 . 1.53(5) ?
C37 H37 . 0.9300 ?
C37 C36 . 1.3900 ?
C36 C35 . 1.3900 ?
C36 O42 . 1.47(6) ?
C35 H35 . 0.9300 ?
C35 C34 . 1.3900 ?
C34 H34 . 0.9300 ?
C34 C33 . 1.3900 ?
C33 O41 . 1.44(5) ?
O40 C38 . 1.24(5) ?
C15 C14 . 1.52(4) ?
C15 C20 . 1.54(4) ?
C15 O22 . 1.45(5) ?
C15 C16 . 1.54(6) ?
C38 O39 . 1.34(4) ?
O42 H42 . 0.8200 ?
C14 H14A . 0.9700 ?
C14 H14B . 0.9700 ?
C14 O1 . 1.41(5) ?
O41 H41 . 0.8200 ?
O39 H39 . 0.8200 ?
C17 H17A . 0.9700 ?
C17 H17B . 0.9700 ?
C17 C16 . 1.54(2) ?
C17 N18 . 1.47(4) ?
O21 H21 . 0.8200 ?
O21 C16 . 1.42(3) ?
C20 H20A . 0.9700 ?
C20 H20B . 0.9700 ?
C20 C19 . 1.53(2) ?
O22 H22 . 0.8200 ?
C16 H16 . 0.9800 ?
C23 C28 . 1.3900 ?
C23 C24 . 1.3900 ?
C23 N18 . 1.47(4) ?
C28 C27 . 1.3900 ?
C28 F30 . 1.46(7) ?
C27 H27 . 0.9300 ?
C27 C26 . 1.3900 ?
C26 C25 . 1.3900 ?
C26 Cl31 . 1.75(3) ?
C25 H25 . 0.9300 ?
C25 C24 . 1.3900 ?
C24 F29 . 1.40(7) ?
C19 H19A . 0.9700 ?
C19 H19B . 0.9700 ?
C19 N18 . 1.46(6) ?

loop_
_geom_hbond_atom_site_label_D
_geom_hbond_atom_site_label_H
_geom_hbond_atom_site_label_A
_geom_hbond_site_symmetry_A
_geom_hbond_distance_DH
_geom_hbond_distance_HA
_geom_hbond_distance_DA
_geom_hbond_angle_DHA
_geom_hbond_publ_flag
C3 H3 O42 1_655 0.93 2.71 3.40(7) 131.2 yes
C9 H9B O22 1_465 0.97 2.94 3.49(11) 116.9 yes
N7 H7 O40 1_465 1.01 1.93 2.93(9) 168.7 yes
C34 H34 O42 2_647 0.93 2.69 3.48(7) 143.0 yes
O42 H42 O41 2_657 0.82 2.48 3.23(6) 152.2 yes
O39 H39 O12 1_645 0.82 1.92 2.73(10) 169.2 yes
O21 H21 O22 1_455 0.82 2.02 2.84(18) 175.3 yes
O22 H22 O12 1_645 0.82 2.11 2.90(7) 164.1 yes

loop_
_geom_torsion_atom_site_label_1
_geom_torsion_atom_site_label_2
_geom_torsion_atom_site_label_3
_geom_torsion_atom_site_label_4
_geom_torsion_site_symmetry_1
_geom_torsion_site_symmetry_2
_geom_torsion_site_symmetry_3
_geom_torsion_site_symmetry_4
_geom_torsion
_geom_torsion_publ_flag
C2 C11 C6 C5 . . . . 0.0 ?
C2 C11 C6 N7 . . . . -176(2) ?
C2 C11 C10 C9 . . . . -179(2) ?
C11 C2 C3 C4 . . . . 0.0 ?
C11 C2 O1 C14 . . . . -172(2) ?
C11 C6 C5 C4 . . . . 0.0 ?
C11 C6 C5 F13 . . . . -177(2) ?
C11 C6 N7 C8 . . . . -10(3) ?
C11 C10 C9 C8 . . . . -1(4) ?
C6 C11 C10 C9 . . . . -2(4) ?
C6 C5 C4 C3 . . . . 0.0 ?
C5 C6 N7 C8 . . . . 174(2) ?
C5 C4 C3 C2 . . . . 0.0 ?
C3 C2 C11 C6 . . . . 0.0 ?
C3 C2 C11 C10 . . . . 177(2) ?
C3 C2 O1 C14 . . . . 8(3) ?
C10 C11 C6 C5 . . . . -177(2) ?
C10 C11 C6 N7 . . . . 7(2) ?
C10 C9 C8 N7 . . . . -2(4) ?
C10 C9 C8 O12 . . . . -176(3) ?
C9 C8 N7 C6 . . . . 7(5) ?
N7 C6 C5 C4 . . . . 176(2) ?
N7 C6 C5 F13 . . . . -1(2) ?
C32 C37 C36 C35 . . . . 0.0 ?
C32 C37 C36 O42 . . . . -178.6(16) ?
C37 C32 C33 C34 . . . . 0.0 ?
C37 C32 C33 O41 . . . . 177.5(17) ?
C37 C32 C38 O40 . . . . -175.6(19) ?
C37 C32 C38 O39 . . . . 6(2) ?
C37 C36 C35 C34 . . . . 0.0 ?
C36 C35 C34 C33 . . . . 0.0 ?
C35 C34 C33 C32 . . . . 0.0 ?
C35 C34 C33 O41 . . . . -177.7(17) ?
C33 C32 C37 C36 . . . . 0.0 ?
C33 C32 C38 O40 . . . . 4(3) ?
C33 C32 C38 O39 . . . . -174.3(16) ?
C15 C14 O1 C2 . . . . 159(2) ?
C15 C20 C19 N18 . . . . 47(3) ?
C38 C32 C37 C36 . . . . 179.5(14) ?
C38 C32 C33 C34 . . . . -179.5(14) ?
C38 C32 C33 O41 . . . . -2(2) ?
O42 C36 C35 C34 . . . . 178.6(16) ?
C14 C15 C20 C19 . . . . -172(2) ?
C14 C15 C16 C17 . . . . 172(2) ?
C14 C15 C16 O21 . . . . -54(3) ?
O12 C8 N7 C6 . . . . -178(2) ?
F13 C5 C4 C3 . . . . 176(2) ?
O1 C2 C11 C6 . . . . 179.7(19) ?
O1 C2 C11 C10 . . . . -3(2) ?
O1 C2 C3 C4 . . . . -180(2) ?
C20 C15 C14 O1 . . . . 56(4) ?
C20 C15 C16 C17 . . . . 46(3) ?
C20 C15 C16 O21 . . . . -180(2) ?
C20 C19 N18 C17 . . . . -48(3) ?
C20 C19 N18 C23 . . . . 165(2) ?
O22 C15 C14 O1 . . . . 174(2) ?
O22 C15 C20 C19 . . . . 69(3) ?
O22 C15 C16 C17 . . . . -70(3) ?
O22 C15 C16 O21 . . . . 65(3) ?
C16 C15 C14 O1 . . . . -69(4) ?
C16 C15 C20 C19 . . . . -46(3) ?
C16 C17 N18 C23 . . . . -163(3) ?
C16 C17 N18 C19 . . . . 51(4) ?
C23 C28 C27 C26 . . . . 0.0 ?
C28 C23 C24 C25 . . . . 0.0 ?
C28 C23 C24 F29 . . . . 178.7(11) ?
C28 C23 N18 C17 . . . . -86(5) ?
C28 C23 N18 C19 . . . . 61(5) ?
C28 C27 C26 C25 . . . . 0.0 ?
C28 C27 C26 Cl31 . . . . -174(3) ?
C27 C26 C25 C24 . . . . 0.0 ?
C26 C25 C24 C23 . . . . 0.0 ?
C26 C25 C24 F29 . . . . -178.7(11) ?
C24 C23 C28 C27 . . . . 0.0 ?
C24 C23 C28 F30 . . . . -179(3) ?
C24 C23 N18 C17 . . . . 97(5) ?
C24 C23 N18 C19 . . . . -116(4) ?
Cl31 C26 C25 C24 . . . . 174(3) ?
F30 C28 C27 C26 . . . . 179(3) ?
N18 C17 C16 C15 . . . . -49(3) ?
N18 C17 C16 O21 . . . . -177(2) ?
N18 C23 C28 C27 . . . . -177(3) ?
N18 C23 C28 F30 . . . . 4(3) ?
N18 C23 C24 C25 . . . . 177(3) ?
N18 C23 C24 F29 . . . . -5(3) ?

loop_
_twin_individual_id
_twin_individual_mass_fraction_refined
1 0.747(10)
2 0.253(10)
